data_1563319
loop_
_publ_author_name
'Infante-Tadeo, Sonia'
'Rodriguez, Vanessa'
'Habtemariam, Abraha'
'Pizarro, Ana M.'

_publ_section_title
;
 Osmium(II) Tethered Half-Sandwich Complexes: pH-dependent Aqueous
 Speciation and Transfer Hydrogenation in Cells
;
_journal_name_full 'Chemical Science'
_journal_paper_doi 10.1039/D1SC01939B
_journal_year 2021
_chemical_formula_sum 'C18 H18 Cl N O2 Os'
_chemical_formula_weight 505.98
_chemical_name_common SIT_100_150K
_space_group_crystal_system orthorhombic
_space_group_IT_number 61
_space_group_name_Hall '-P 2ac 2ab'
_space_group_name_H-M_alt 'P b c a'
_atom_sites_solution_hydrogens geom
_audit_update_record
;
2020-09-03 deposited with the CCDC.	2021-06-10 downloaded from the CCDC.
;
_cell_angle_alpha 90
_cell_angle_beta 90
_cell_angle_gamma 90
_cell_formula_units_Z 8
_cell_length_a 15.5999(4)
_cell_length_b 7.8848(3)
_cell_length_c 25.8551(8)
_cell_measurement_reflns_used 5549
_cell_measurement_temperature 150.(2)
_cell_measurement_theta_max 23.6826
_cell_measurement_theta_min 3.0000
_cell_volume 3180.23(18)
_computing_cell_refinement 'Bruker SAINT'
_computing_data_collection 'Bruker APEX2'
_computing_data_reduction 'Bruker SAINT'
_computing_molecular_graphics 'Bruker SHELXTL'
_computing_publication_material 'Bruker SHELXTL'
_computing_structure_refinement 'SHELXL-2014/7 (Sheldrick, 2014)'
_computing_structure_solution 'SHELXS-97 (Sheldrick 2008)'
_diffrn_ambient_temperature 150.(2)
_diffrn_detector_area_resol_mean 8.3333
_diffrn_measured_fraction_theta_full 0.999
_diffrn_measured_fraction_theta_max 0.999
_diffrn_measurement_device_type 'Bruker Kappa Apex II'
_diffrn_measurement_method '\f and \w scans'
_diffrn_radiation_type 'Mo K\a'
_diffrn_radiation_wavelength 0.71073
_diffrn_reflns_av_R_equivalents 0.0879
_diffrn_reflns_av_unetI/netI 0.0321
_diffrn_reflns_limit_h_max 18
_diffrn_reflns_limit_h_min -18
_diffrn_reflns_limit_k_max 9
_diffrn_reflns_limit_k_min -9
_diffrn_reflns_limit_l_max 31
_diffrn_reflns_limit_l_min -31
_diffrn_reflns_number 54675
_diffrn_reflns_theta_full 25.34
_diffrn_reflns_theta_max 25.34
_diffrn_reflns_theta_min 3.00
_exptl_absorpt_coefficient_mu 8.196
_exptl_absorpt_correction_T_max 0.78
_exptl_absorpt_correction_T_min 0.53
_exptl_absorpt_correction_type multi-scan
_exptl_absorpt_process_details sadabs
_exptl_crystal_colour 'clear intense yellow-orange'
_exptl_crystal_density_diffrn 2.114
_exptl_crystal_density_method 'not measured'
_exptl_crystal_description prismatic
_exptl_crystal_F_000 1936
_exptl_crystal_size_max 0.174
_exptl_crystal_size_mid 0.033
_exptl_crystal_size_min 0.032
_refine_diff_density_max 0.537
_refine_diff_density_min -0.612
_refine_ls_extinction_method none
_refine_ls_goodness_of_fit_ref 1.016
_refine_ls_hydrogen_treatment constr
_refine_ls_matrix_type full
_refine_ls_number_parameters 209
_refine_ls_number_reflns 2908
_refine_ls_number_restraints 0
_refine_ls_restrained_S_all 1.016
_refine_ls_R_factor_all 0.0344
_refine_ls_R_factor_gt 0.0213
_refine_ls_shift/su_max 0.001
_refine_ls_shift/su_mean 0.000
_refine_ls_structure_factor_coef Fsqd
_refine_ls_weighting_details 'w=1/[\s^2^(Fo^2^)+(0.0124P)^2^+3.9234P] where P=(Fo^2^+2Fc^2^)/3'
_refine_ls_weighting_scheme calc
_refine_ls_wR_factor_gt 0.0386
_refine_ls_wR_factor_ref 0.0424
_reflns_number_gt 2297
_reflns_number_total 2908
_reflns_threshold_expression 'I > 2\s(I)'
_cod_data_source_file d1sc01939b2.cif
_cod_data_source_block 13_02523
_cod_database_code 1563319

loop_
_space_group_symop_operation_xyz
'x, y, z'
'-x+1/2, -y, z+1/2'
'-x, y+1/2, -z+1/2'
'x+1/2, -y+1/2, -z'
'-x, -y, -z'
'x-1/2, y, -z-1/2'
'x, -y-1/2, z-1/2'
'-x-1/2, y-1/2, z'

loop_
_atom_site_type_symbol
_atom_site_label
_atom_site_fract_x
_atom_site_fract_y
_atom_site_fract_z
_atom_site_U_iso_or_equiv
_atom_site_adp_type
_atom_site_calc_flag
_atom_site_refinement_flags_adp
_atom_site_refinement_flags_occupancy
_atom_site_refinement_flags_posn
_atom_site_occupancy
_atom_site_disorder_assembly
_atom_site_disorder_group
C C1 0.6620(3) 0.8681(6) 0.46053(17) 0.0228(11) Uani d . . . 1 . .
H H1 0.7225 0.8748 0.4643 0.027 Uiso calc U . R 1 . .
C C2 0.6188(4) 0.9728(6) 0.42415(17) 0.0311(13) Uani d . . . 1 . .
H H2 0.6514 1.0467 0.4028 0.037 Uiso calc U . R 1 . .
C C3 0.5295(4) 0.9699(6) 0.41890(18) 0.0326(13) Uani d . . . 1 . .
H H3 0.5015 1.0434 0.3952 0.039 Uiso calc U . R 1 . .
C C4 0.4818(3) 0.8554(6) 0.44953(18) 0.0265(11) Uani d . . . 1 . .
H H4 0.4213 0.8497 0.4457 0.032 Uiso calc U . R 1 . .
C C5 0.5231(3) 0.7500(5) 0.48561(16) 0.0166(10) Uani d . . . 1 . .
H H5 0.4903 0.6752 0.5066 0.02 Uiso calc U . R 1 . .
C C6 0.6141(3) 0.7548(5) 0.49087(16) 0.0161(10) Uani d . . . 1 . .
C C7 0.6587(3) 0.6370(6) 0.52804(17) 0.0263(11) Uani d . . . 1 . .
H H7A 0.7207 0.6345 0.52 0.032 Uiso calc U . R 1 . .
H H7B 0.6359 0.5208 0.5235 0.032 Uiso calc U . R 1 . .
C C8 0.6464(3) 0.6916(5) 0.58379(16) 0.0191(10) Uani d . . . 1 . .
H H8A 0.5849 0.683 0.5929 0.023 Uiso calc U . R 1 . .
H H8B 0.6637 0.8117 0.5875 0.023 Uiso calc U . R 1 . .
C C9 0.6983(3) 0.5836(5) 0.62090(17) 0.0200(10) Uani d . . . 1 . .
H H9A 0.76 0.5969 0.6127 0.024 Uiso calc U . R 1 . .
H H9B 0.6892 0.6258 0.6565 0.024 Uiso calc U . R 1 . .
C C10 0.5233(3) 0.5892(5) 0.30963(15) 0.0132(9) Uani d . . . 1 . .
C C11 0.4766(3) 0.5177(5) 0.26977(16) 0.0179(10) Uani d . . . 1 . .
H H11 0.4186 0.4857 0.2754 0.021 Uiso calc U . R 1 . .
C C12 0.5137(3) 0.4923(5) 0.22152(17) 0.0218(11) Uani d . . . 1 . .
H H12 0.4799 0.4449 0.1946 0.026 Uiso calc U . R 1 . .
C C13 0.5980(3) 0.5337(5) 0.21148(16) 0.0200(10) Uani d . . . 1 . .
H H13 0.6217 0.5141 0.1782 0.024 Uiso calc U . R 1 . .
C C14 0.6487(3) 0.6054(5) 0.25094(16) 0.0144(9) Uani d . . . 1 . .
C C15 0.6100(2) 0.6313(5) 0.29969(15) 0.0107(9) Uani d . . . 1 . .
C C16 0.7352(3) 0.7420(5) 0.33448(16) 0.0151(9) Uani d . . . 1 . .
H H16 0.7655 0.791 0.3626 0.018 Uiso calc U . R 1 . .
C C17 0.7778(3) 0.7164(5) 0.28744(16) 0.0169(10) Uani d . . . 1 . .
H H17 0.8367 0.7457 0.2844 0.02 Uiso calc U . R 1 . .
C C18 0.7356(3) 0.6500(5) 0.24623(16) 0.0180(10) Uani d . . . 1 . .
H H18 0.7647 0.6338 0.2143 0.022 Uiso calc U . R 1 . .
Cl Cl1 0.61500(6) 0.41984(12) 0.41703(4) 0.0164(2) Uani d . . . 1 . .
N N1 0.6537(2) 0.6995(4) 0.34065(12) 0.0116(8) Uani d . . . 1 . .
O O1 0.67702(18) 0.4087(4) 0.61911(13) 0.0248(8) Uani d . . . 1 . .
H H1O 0.6252 0.396 0.6271 0.037 Uiso calc U . R 1 . .
O O2 0.49159(17) 0.6260(4) 0.35572(10) 0.0160(7) Uani d . . . 1 . .
Os Os1 0.58073(2) 0.71620(2) 0.40889(2) 0.01126(6) Uani d . . . 1 . .

loop_
_atom_site_aniso_label
_atom_site_aniso_U_11
_atom_site_aniso_U_22
_atom_site_aniso_U_33
_atom_site_aniso_U_12
_atom_site_aniso_U_13
_atom_site_aniso_U_23
C1 0.028(3) 0.023(3) 0.017(3) -0.012(2) 0.006(2) -0.012(2)
C2 0.066(4) 0.013(3) 0.015(3) -0.015(2) 0.017(2) -0.007(2)
C3 0.063(4) 0.020(3) 0.015(3) 0.023(3) -0.005(3) -0.004(2)
C4 0.026(3) 0.031(3) 0.022(3) 0.012(2) -0.005(2) -0.015(2)
C5 0.020(2) 0.021(3) 0.010(2) -0.0002(18) 0.0053(18) -0.0058(18)
C6 0.024(2) 0.013(2) 0.011(2) 0.0019(18) -0.0027(18) -0.0063(17)
C7 0.030(3) 0.030(3) 0.019(3) 0.011(2) -0.006(2) -0.008(2)
C8 0.022(2) 0.018(3) 0.017(3) 0.0014(18) -0.0042(19) -0.0035(19)
C9 0.022(3) 0.024(3) 0.014(3) 0.000(2) -0.002(2) 0.000(2)
C10 0.020(2) 0.010(2) 0.009(2) 0.0005(17) 0.0015(18) -0.0008(17)
C11 0.016(3) 0.022(3) 0.015(2) -0.0056(18) -0.0043(19) 0.0012(19)
C12 0.035(3) 0.017(3) 0.014(3) -0.005(2) -0.004(2) -0.002(2)
C13 0.031(3) 0.018(3) 0.011(2) -0.001(2) -0.001(2) -0.0026(18)
C14 0.020(2) 0.010(2) 0.013(2) 0.0019(17) 0.0052(19) 0.0009(18)
C15 0.015(2) 0.004(2) 0.013(2) -0.0006(16) -0.0014(18) -0.0008(17)
C16 0.013(2) 0.017(2) 0.015(2) -0.0034(18) -0.0022(18) 0.0003(17)
C17 0.013(2) 0.014(2) 0.024(3) 0.0004(18) 0.0041(19) 0.004(2)
C18 0.023(3) 0.019(2) 0.011(2) 0.0048(19) 0.0047(19) 0.0030(18)
Cl1 0.0193(6) 0.0126(5) 0.0174(6) 0.0022(4) 0.0047(4) 0.0000(4)
N1 0.018(2) 0.0080(18) 0.0092(19) -0.0013(14) -0.0009(14) 0.0022(15)
O1 0.0170(17) 0.0248(19) 0.033(2) 0.0004(13) 0.0007(15) 0.0033(15)
O2 0.0135(16) 0.0220(18) 0.0124(16) -0.0007(12) -0.0001(12) -0.0033(13)
Os1 0.01476(10) 0.01091(9) 0.00812(9) 0.00060(7) 0.00136(7) -0.00142(7)

loop_
_atom_type_symbol
_atom_type_description
_atom_type_scat_dispersion_real
_atom_type_scat_dispersion_imag
_atom_type_scat_source
C C 0.0033 0.0016 'International Tables Vol C Tables 4.2.6.8 and 6.1.1.4'
H H 0.0000 0.0000 'International Tables Vol C Tables 4.2.6.8 and 6.1.1.4'
N N 0.0061 0.0033 'International Tables Vol C Tables 4.2.6.8 and 6.1.1.4'
O O 0.0106 0.0060 'International Tables Vol C Tables 4.2.6.8 and 6.1.1.4'
Cl Cl 0.1484 0.1585 'International Tables Vol C Tables 4.2.6.8 and 6.1.1.4'
Os Os -1.2165 7.6030 'International Tables Vol C Tables 4.2.6.8 and 6.1.1.4'

loop_
_geom_angle_atom_site_label_1
_geom_angle_atom_site_label_2
_geom_angle_atom_site_label_3
_geom_angle_site_symmetry_1
_geom_angle_site_symmetry_3
_geom_angle
_geom_angle_publ_flag
C6 C1 C2 . . 119.1(4) ?
C6 C1 Os1 . . 71.7(2) ?
C2 C1 Os1 . . 68.9(3) ?
C6 C1 H1 . . 120.4 ?
C2 C1 H1 . . 120.4 ?
Os1 C1 H1 . . 131.7 ?
C3 C2 C1 . . 121.8(4) ?
C3 C2 Os1 . . 72.0(3) ?
C1 C2 Os1 . . 72.9(3) ?
C3 C2 H2 . . 119.1 ?
C1 C2 H2 . . 119.1 ?
Os1 C2 H2 . . 128.3 ?
C2 C3 C4 . . 118.7(4) ?
C2 C3 Os1 . . 70.1(3) ?
C4 C3 Os1 . . 70.8(3) ?
C2 C3 H3 . . 120.7 ?
C4 C3 H3 . . 120.7 ?
Os1 C3 H3 . . 130.9 ?
C5 C4 C3 . . 120.6(4) ?
C5 C4 Os1 . . 72.3(2) ?
C3 C4 Os1 . . 71.1(3) ?
C5 C4 H4 . . 119.7 ?
C3 C4 H4 . . 119.7 ?
Os1 C4 H4 . . 129.3 ?
C4 C5 C6 . . 120.2(4) ?
C4 C5 Os1 . . 70.1(2) ?
C6 C5 Os1 . . 71.4(2) ?
C4 C5 H5 . . 119.9 ?
C6 C5 H5 . . 119.9 ?
Os1 C5 H5 . . 131.4 ?
C1 C6 C5 . . 119.5(4) ?
C1 C6 C7 . . 120.2(4) ?
C5 C6 C7 . . 120.2(4) ?
C1 C6 Os1 . . 71.1(2) ?
C5 C6 Os1 . . 70.7(2) ?
C7 C6 Os1 . . 129.6(3) ?
C6 C7 C8 . . 111.9(4) ?
C6 C7 H7A . . 109.2 ?
C8 C7 H7A . . 109.2 ?
C6 C7 H7B . . 109.2 ?
C8 C7 H7B . . 109.2 ?
H7A C7 H7B . . 107.9 ?
C7 C8 C9 . . 112.0(4) ?
C7 C8 H8A . . 109.2 ?
C9 C8 H8A . . 109.2 ?
C7 C8 H8B . . 109.2 ?
C9 C8 H8B . . 109.2 ?
H8A C8 H8B . . 107.9 ?
O1 C9 C8 . . 113.5(3) ?
O1 C9 H9A . . 108.9 ?
C8 C9 H9A . . 108.9 ?
O1 C9 H9B . . 108.9 ?
C8 C9 H9B . . 108.9 ?
H9A C9 H9B . . 107.7 ?
O2 C10 C11 . . 124.3(4) ?
O2 C10 C15 . . 118.0(4) ?
C11 C10 C15 . . 117.6(4) ?
C10 C11 C12 . . 120.6(4) ?
C10 C11 H11 . . 119.7 ?
C12 C11 H11 . . 119.7 ?
C13 C12 C11 . . 122.1(4) ?
C13 C12 H12 . . 118.9 ?
C11 C12 H12 . . 118.9 ?
C12 C13 C14 . . 119.6(4) ?
C12 C13 H13 . . 120.2 ?
C14 C13 H13 . . 120.2 ?
C18 C14 C13 . . 125.4(4) ?
C18 C14 C15 . . 117.0(4) ?
C13 C14 C15 . . 117.7(4) ?
N1 C15 C14 . . 122.2(4) ?
N1 C15 C10 . . 115.3(4) ?
C14 C15 C10 . . 122.4(4) ?
N1 C16 C17 . . 121.6(4) ?
N1 C16 H16 . . 119.2 ?
C17 C16 H16 . . 119.2 ?
C18 C17 C16 . . 120.5(4) ?
C18 C17 H17 . . 119.8 ?
C16 C17 H17 . . 119.8 ?
C17 C18 C14 . . 119.7(4) ?
C17 C18 H18 . . 120.1 ?
C14 C18 H18 . . 120.1 ?
C16 N1 C15 . . 119.0(3) ?
C16 N1 Os1 . . 127.2(3) ?
C15 N1 Os1 . . 113.8(3) ?
C9 O1 H1O . . 109.5 ?
C10 O2 Os1 . . 114.8(2) ?
O2 Os1 N1 . . 77.67(12) ?
O2 Os1 C2 . . 128.98(17) ?
N1 Os1 C2 . . 93.64(15) ?
O2 Os1 C4 . . 91.02(14) ?
N1 Os1 C4 . . 145.52(16) ?
C2 Os1 C4 . . 68.28(19) ?
O2 Os1 C3 . . 98.51(16) ?
N1 Os1 C3 . . 110.93(16) ?
C2 Os1 C3 . . 37.86(19) ?
C4 Os1 C3 . . 38.03(18) ?
O2 Os1 C5 . . 111.42(13) ?
N1 Os1 C5 . . 170.91(14) ?
C2 Os1 C5 . . 80.36(16) ?
C4 Os1 C5 . . 37.62(16) ?
C3 Os1 C5 . . 68.25(17) ?
O2 Os1 C1 . . 166.85(15) ?
N1 Os1 C1 . . 103.38(15) ?
C2 Os1 C1 . . 38.20(18) ?
C4 Os1 C1 . . 80.79(17) ?
C3 Os1 C1 . . 68.74(19) ?
C5 Os1 C1 . . 67.71(16) ?
O2 Os1 C6 . . 147.21(14) ?
N1 Os1 C6 . . 133.40(14) ?
C2 Os1 C6 . . 68.12(16) ?
C4 Os1 C6 . . 68.39(16) ?
C3 Os1 C6 . . 81.09(16) ?
C5 Os1 C6 . . 37.86(15) ?
C1 Os1 C6 . . 37.21(15) ?
O2 Os1 Cl1 . . 82.77(8) ?
N1 Os1 Cl1 . . 83.81(9) ?
C2 Os1 Cl1 . . 146.96(16) ?
C4 Os1 Cl1 . . 127.45(14) ?
C3 Os1 Cl1 . . 165.18(14) ?
C5 Os1 Cl1 . . 97.45(11) ?
C1 Os1 Cl1 . . 110.37(13) ?
C6 Os1 Cl1 . . 89.85(11) ?

loop_
_geom_bond_atom_site_label_1
_geom_bond_atom_site_label_2
_geom_bond_site_symmetry_2
_geom_bond_distance
_geom_bond_publ_flag
C1 C6 . 1.404(6) ?
C1 C2 . 1.421(7) ?
C1 Os1 . 2.197(4) ?
C1 H1 . 0.95 ?
C2 C3 . 1.400(7) ?
C2 Os1 . 2.145(4) ?
C2 H2 . 0.95 ?
C3 C4 . 1.412(7) ?
C3 Os1 . 2.169(4) ?
C3 H3 . 0.95 ?
C4 C5 . 1.406(6) ?
C4 Os1 . 2.166(4) ?
C4 H4 . 0.95 ?
C5 C6 . 1.427(6) ?
C5 Os1 . 2.194(4) ?
C5 H5 . 0.95 ?
C6 C7 . 1.506(6) ?
C6 Os1 . 2.204(4) ?
C7 C8 . 1.516(6) ?
C7 H7A . 0.99 ?
C7 H7B . 0.99 ?
C8 C9 . 1.517(6) ?
C8 H8A . 0.99 ?
C8 H8B . 0.99 ?
C9 O1 . 1.420(5) ?
C9 H9A . 0.99 ?
C9 H9B . 0.99 ?
C10 O2 . 1.322(5) ?
C10 C11 . 1.382(5) ?
C10 C15 . 1.415(6) ?
C11 C12 . 1.390(6) ?
C11 H11 . 0.95 ?
C12 C13 . 1.379(6) ?
C12 H12 . 0.95 ?
C13 C14 . 1.409(6) ?
C13 H13 . 0.95 ?
C14 C18 . 1.407(6) ?
C14 C15 . 1.412(5) ?
C15 N1 . 1.370(5) ?
C16 N1 . 1.324(5) ?
C16 C17 . 1.401(6) ?
C16 H16 . 0.95 ?
C17 C18 . 1.358(6) ?
C17 H17 . 0.95 ?
C18 H18 . 0.95 ?
Cl1 Os1 . 2.4064(10) ?
N1 Os1 . 2.104(3) ?
O1 H1O . 0.84 ?
O2 Os1 . 2.081(3) ?

loop_
_geom_hbond_atom_site_label_D
_geom_hbond_atom_site_label_H
_geom_hbond_atom_site_label_A
_geom_hbond_site_symmetry_A
_geom_hbond_distance_DH
_geom_hbond_distance_HA
_geom_hbond_distance_DA
_geom_hbond_angle_DHA
_geom_hbond_publ_flag
C9 H9A O1 8_765 0.99 2.65 3.218(5) 116.4 ?
C16 H16 Cl1 8_765 0.95 2.55 3.462(4) 161.7 ?
O1 H1O O2 5_666 0.84 1.88 2.723(4) 178.3 ?

loop_
_geom_torsion_atom_site_label_1
_geom_torsion_atom_site_label_2
_geom_torsion_atom_site_label_3
_geom_torsion_atom_site_label_4
_geom_torsion_site_symmetry_1
_geom_torsion_site_symmetry_2
_geom_torsion_site_symmetry_3
_geom_torsion_site_symmetry_4
_geom_torsion
_geom_torsion_publ_flag
C6 C1 C2 C3 . . . . 2.1(7) ?
Os1 C1 C2 C3 . . . . 55.2(4) ?
C6 C1 C2 Os1 . . . . -53.1(4) ?
C1 C2 C3 C4 . . . . -2.1(7) ?
Os1 C2 C3 C4 . . . . 53.4(4) ?
C1 C2 C3 Os1 . . . . -55.6(4) ?
C2 C3 C4 C5 . . . . 1.8(7) ?
Os1 C3 C4 C5 . . . . 54.9(4) ?
C2 C3 C4 Os1 . . . . -53.1(4) ?
C3 C4 C5 C6 . . . . -1.4(6) ?
Os1 C4 C5 C6 . . . . 52.9(4) ?
C3 C4 C5 Os1 . . . . -54.3(4) ?
C2 C1 C6 C5 . . . . -1.6(6) ?
Os1 C1 C6 C5 . . . . -53.4(3) ?
C2 C1 C6 C7 . . . . 177.3(4) ?
Os1 C1 C6 C7 . . . . 125.5(4) ?
C2 C1 C6 Os1 . . . . 51.8(4) ?
C4 C5 C6 C1 . . . . 1.3(6) ?
Os1 C5 C6 C1 . . . . 53.6(4) ?
C4 C5 C6 C7 . . . . -177.6(4) ?
Os1 C5 C6 C7 . . . . -125.3(4) ?
C4 C5 C6 Os1 . . . . -52.3(4) ?
C1 C6 C7 C8 . . . . 106.7(5) ?
C5 C6 C7 C8 . . . . -74.4(5) ?
Os1 C6 C7 C8 . . . . -163.5(3) ?
C6 C7 C8 C9 . . . . -174.3(4) ?
C7 C8 C9 O1 . . . . -59.9(5) ?
O2 C10 C11 C12 . . . . 176.2(4) ?
C15 C10 C11 C12 . . . . -1.4(6) ?
C10 C11 C12 C13 . . . . 1.1(7) ?
C11 C12 C13 C14 . . . . -0.5(7) ?
C12 C13 C14 C18 . . . . 178.6(4) ?
C12 C13 C14 C15 . . . . 0.1(6) ?
C18 C14 C15 N1 . . . . 1.2(6) ?
C13 C14 C15 N1 . . . . 179.7(4) ?
C18 C14 C15 C10 . . . . -179.0(4) ?
C13 C14 C15 C10 . . . . -0.5(6) ?
O2 C10 C15 N1 . . . . 3.1(5) ?
C11 C10 C15 N1 . . . . -179.1(4) ?
O2 C10 C15 C14 . . . . -176.7(4) ?
C11 C10 C15 C14 . . . . 1.1(6) ?
N1 C16 C17 C18 . . . . 1.4(6) ?
C16 C17 C18 C14 . . . . -0.5(6) ?
C13 C14 C18 C17 . . . . -179.2(4) ?
C15 C14 C18 C17 . . . . -0.7(6) ?
C17 C16 N1 C15 . . . . -1.0(6) ?
C17 C16 N1 Os1 . . . . 176.7(3) ?
C14 C15 N1 C16 . . . . -0.3(6) ?
C10 C15 N1 C16 . . . . 179.9(3) ?
C14 C15 N1 Os1 . . . . -178.3(3) ?
C10 C15 N1 Os1 . . . . 1.9(4) ?
C11 C10 O2 Os1 . . . . 175.7(3) ?
C15 C10 O2 Os1 . . . . -6.6(4) ?
